data_4506233
loop_
_publ_author_name
'Tao, Qian'
'Chen, Jia-Mei'
'Ma, Lei'
'Lu, Tong-Bu'

_publ_section_title
;
 Phenazopyridine Cocrystal and Salts That Exhibit Enhanced Solubility and
 Stability
;
_journal_issue 6
_journal_name_full 'Crystal Growth &amp; Design'
_journal_page_first 3144
_journal_paper_doi 10.1021/cg300327x
_journal_volume 12
_journal_year 2012
_chemical_formula_sum 'C11 H13 N5 O'
_chemical_formula_weight 231.26
_chemical_melting_point 412
_chemical_name_common 'Phenazopyridine Monohydrate'
_chemical_name_systematic
; 
 ? 
;
_space_group_IT_number 29
_symmetry_cell_setting orthorhombic
_symmetry_space_group_name_Hall 'P 2c -2ac'
_symmetry_space_group_name_H-M 'P c a 21'
_atom_sites_solution_hydrogens geom
_atom_sites_solution_primary direct
_atom_sites_solution_secondary difmap
_audit_creation_method SHELXL-97
_cell_angle_alpha 90.00
_cell_angle_beta 90.00
_cell_angle_gamma 90.00
_cell_formula_units_Z 4
_cell_length_a 11.5256(5)
_cell_length_b 18.2862(6)
_cell_length_c 5.5638(2)
_cell_measurement_reflns_used 1804
_cell_measurement_temperature 293(2)
_cell_measurement_theta_max 70.4089
_cell_measurement_theta_min 2.4142
_cell_volume 1172.62(8)
_computing_cell_refinement
;
CrysAlisPro, Agilent Technologies,
Version 1.171.34.49 (release 20-01-2011 CrysAlis171 .NET)
(compiled Jan 20 2011,15:58:25)
;
_computing_data_collection
;
CrysAlisPro, Agilent Technologies,
Version 1.171.34.49 (release 20-01-2011 CrysAlis171 .NET)
(compiled Jan 20 2011,15:58:25)
;
_computing_data_reduction
;
CrysAlisPro, Agilent Technologies,
Version 1.171.34.49 (release 20-01-2011 CrysAlis171 .NET)
(compiled Jan 20 2011,15:58:25)
;
_computing_structure_refinement 'SHELXL-97 (Sheldrick, 1997)'
_computing_structure_solution 'SHELXS-97 (Sheldrick, 1990)'
_diffrn_ambient_temperature 293(2)
_diffrn_detector_area_resol_mean 8.2417
_diffrn_measured_fraction_theta_full 0.975
_diffrn_measured_fraction_theta_max 0.975
_diffrn_measurement_device_type 'Xcalibur, Onyx, Nova'
_diffrn_radiation_monochromator graphite
_diffrn_radiation_source 'fine-focus sealed tube'
_diffrn_radiation_type CuK\a
_diffrn_radiation_wavelength 1.54178
_diffrn_reflns_av_R_equivalents 0.0369
_diffrn_reflns_av_sigmaI/netI 0.0414
_diffrn_reflns_limit_h_max 13
_diffrn_reflns_limit_h_min -13
_diffrn_reflns_limit_k_max 15
_diffrn_reflns_limit_k_min -21
_diffrn_reflns_limit_l_max 6
_diffrn_reflns_limit_l_min -6
_diffrn_reflns_number 4438
_diffrn_reflns_theta_full 70.54
_diffrn_reflns_theta_max 70.54
_diffrn_reflns_theta_min 2.42
_exptl_absorpt_coefficient_mu 0.739
_exptl_absorpt_correction_T_max 0.9166
_exptl_absorpt_correction_T_min 0.8484
_exptl_absorpt_correction_type multi-scan
_exptl_absorpt_process_details
;
CrysAlisPro, Oxford Diffraction Ltd.,
Version 1.171.34.44 (release 25-10-2010 CrysAlis171 .NET)
(compiled Oct 25 2010,18:11:34)
Empirical absorption correction using spherical harmonics,
 implemented in SCALE3 ABSPACK scaling algorithm.
;
_exptl_crystal_colour yellow
_exptl_crystal_density_diffrn 1.310
_exptl_crystal_density_method 'not measured'
_exptl_crystal_description needle
_exptl_crystal_F_000 488
_exptl_crystal_size_max 0.23
_exptl_crystal_size_mid 0.15
_exptl_crystal_size_min 0.12
_refine_diff_density_max 0.119
_refine_diff_density_min -0.134
_refine_diff_density_rms 0.036
_refine_ls_abs_structure_details 'Flack H D (1983), Acta Cryst. A39, 876-881'
_refine_ls_abs_structure_Flack -0.6(4)
_refine_ls_extinction_method none
_refine_ls_goodness_of_fit_ref 1.018
_refine_ls_hydrogen_treatment mixed
_refine_ls_matrix_type full
_refine_ls_number_parameters 178
_refine_ls_number_reflns 2044
_refine_ls_number_restraints 1
_refine_ls_restrained_S_all 1.017
_refine_ls_R_factor_all 0.0528
_refine_ls_R_factor_gt 0.0442
_refine_ls_shift/su_max 0.000
_refine_ls_shift/su_mean 0.000
_refine_ls_structure_factor_coef Fsqd
_refine_ls_weighting_details 'calc w=1/[\s^2^(Fo^2^)+(0.0607P)^2^+0.0000P] where P=(Fo^2^+2Fc^2^)/3'
_refine_ls_weighting_scheme calc
_refine_ls_wR_factor_gt 0.1074
_refine_ls_wR_factor_ref 0.1163
_reflns_number_gt 1702
_reflns_number_total 2044
_reflns_threshold_expression >2sigma(I)
_cod_data_source_file cg300327x_si_001.cif
_cod_data_source_block 1
_cod_depositor_comments
;
The following automatic conversions were performed:

'_symmetry_cell_setting' value 'Orthorhombic' changed to
'orthorhombic' according to
/home/saulius/struct/CIF-dictionaries/cif_core.dic dictionary named
'cif_core.dic' version 2.4.1 from 2010-06-29.

Automatic conversion script
Id: cif_fix_values 1891 2012-01-12 08:04:46Z andrius 
;
_cod_original_sg_symbol_H-M 'Pca2(1) '
_cod_database_code 4506233

loop_
_symmetry_equiv_pos_as_xyz
'x, y, z'
'-x, -y, z+1/2'
'x+1/2, -y, z'
'-x+1/2, y, z+1/2'

loop_
_atom_site_label
_atom_site_type_symbol
_atom_site_fract_x
_atom_site_fract_y
_atom_site_fract_z
_atom_site_U_iso_or_equiv
_atom_site_adp_type
_atom_site_occupancy
_atom_site_symmetry_multiplicity
_atom_site_calc_flag
_atom_site_refinement_flags
N4 N 0.41166(18) 0.87197(9) 0.1878(4) 0.0582(5) Uani 1 1 d .
C1 C 0.5035(2) 0.88674(11) 0.0491(4) 0.0599(6) Uani 1 1 d .
C2 C 0.6116(2) 0.85247(12) 0.0817(6) 0.0661(6) Uani 1 1 d .
H5 H 0.6747 0.8639 -0.0154 0.079 Uiso 1 1 calc R
C3 C 0.6207(2) 0.80179(11) 0.2609(5) 0.0640(6) Uani 1 1 d .
H6 H 0.6911 0.7778 0.2834 0.077 Uiso 1 1 calc R
C4 C 0.5280(2) 0.78496(11) 0.4103(5) 0.0585(6) Uani 1 1 d .
C5 C 0.4209(2) 0.82173(11) 0.3649(4) 0.0556(5) Uani 1 1 d .
C6 C 0.4932(3) 0.66319(11) 0.9048(5) 0.0668(6) Uani 1 1 d .
C7 C 0.6024(3) 0.63250(13) 0.9328(6) 0.0786(8) Uani 1 1 d .
H8 H 0.6627 0.6457 0.8304 0.094 Uiso 1 1 calc R
C8 C 0.6210(4) 0.58221(15) 1.1137(7) 0.0926(10) Uani 1 1 d .
H9 H 0.6939 0.5612 1.1319 0.111 Uiso 1 1 calc R
C9 C 0.5331(4) 0.56303(16) 1.2667(7) 0.0984(12) Uani 1 1 d .
H10 H 0.5468 0.5293 1.3887 0.118 Uiso 1 1 calc R
C10 C 0.4242(4) 0.59345(16) 1.2407(7) 0.0933(10) Uani 1 1 d .
H11 H 0.3644 0.5804 1.3444 0.112 Uiso 1 1 calc R
C11 C 0.4052(3) 0.64335(13) 1.0591(6) 0.0788(8) Uani 1 1 d .
H12 H 0.3319 0.6639 1.0406 0.095 Uiso 1 1 calc R
H1A H 0.308(3) 0.9553(18) 0.226(7) 0.090(9) Uiso 1 1 d .
H3A H 0.336(3) 0.7758(15) 0.621(6) 0.079(9) Uiso 1 1 d .
H4A H 0.409(4) 0.9559(18) -0.166(7) 0.103(11) Uiso 1 1 d .
H1B H 0.237(3) 1.0098(15) 0.104(7) 0.086(9) Uiso 1 1 d .
H3B H 0.263(4) 0.8345(15) 0.479(7) 0.083(9) Uiso 1 1 d .
H4B H 0.549(3) 0.9513(17) -0.214(6) 0.083(9) Uiso 1 1 d .
N5 N 0.4889(3) 0.93825(13) -0.1235(5) 0.0761(6) Uani 1 1 d .
N3 N 0.3264(2) 0.80789(12) 0.4953(4) 0.0660(5) Uani 1 1 d .
N2 N 0.5490(2) 0.73367(9) 0.5904(4) 0.0631(5) Uani 1 1 d .
N1 N 0.4652(2) 0.71576(10) 0.7258(4) 0.0651(5) Uani 1 1 d .
O1W O 0.26473(19) 0.99406(9) 0.2446(3) 0.0727(5) Uani 1 1 d .

loop_
_atom_site_aniso_label
_atom_site_aniso_U_11
_atom_site_aniso_U_22
_atom_site_aniso_U_33
_atom_site_aniso_U_23
_atom_site_aniso_U_13
_atom_site_aniso_U_12
N4 0.0509(11) 0.0628(9) 0.0611(11) -0.0022(8) 0.0014(9) -0.0005(8)
C1 0.0581(15) 0.0583(10) 0.0633(13) -0.0077(10) 0.0053(12) -0.0071(9)
C2 0.0522(13) 0.0664(11) 0.0798(14) -0.0085(12) 0.0109(14) -0.0052(11)
C3 0.0489(13) 0.0606(11) 0.0824(16) -0.0122(11) 0.0006(13) 0.0004(10)
C4 0.0527(13) 0.0562(10) 0.0665(13) -0.0097(10) -0.0032(12) 0.0009(10)
C5 0.0516(13) 0.0571(9) 0.0580(11) -0.0082(9) 0.0011(11) -0.0025(10)
C6 0.0787(17) 0.0543(10) 0.0674(13) -0.0080(10) -0.0050(14) 0.0016(11)
C7 0.0775(19) 0.0666(12) 0.0915(19) 0.0030(13) -0.0123(16) 0.0011(13)
C8 0.096(2) 0.0717(14) 0.110(2) 0.0074(15) -0.031(2) 0.0000(15)
C9 0.135(4) 0.0750(16) 0.085(2) 0.0062(15) -0.021(2) -0.0064(19)
C10 0.121(3) 0.0776(14) 0.0812(18) -0.0003(15) 0.008(2) -0.0051(18)
C11 0.090(2) 0.0679(13) 0.0782(16) -0.0054(13) 0.0039(18) 0.0046(14)
N5 0.0664(15) 0.0844(13) 0.0776(14) 0.0145(11) 0.0123(14) -0.0064(12)
N3 0.0543(12) 0.0757(11) 0.0681(12) 0.0082(10) 0.0079(10) 0.0088(10)
N2 0.0598(12) 0.0592(9) 0.0702(12) -0.0079(9) -0.0063(11) 0.0013(8)
N1 0.0656(13) 0.0604(9) 0.0694(12) -0.0056(10) -0.0013(11) 0.0038(9)
O1W 0.0877(13) 0.0718(9) 0.0586(9) -0.0015(8) -0.0034(10) 0.0143(10)

loop_
_atom_type_symbol
_atom_type_description
_atom_type_scat_dispersion_real
_atom_type_scat_dispersion_imag
_atom_type_scat_source
C C 0.0181 0.0091 'International Tables Vol C Tables 4.2.6.8 and 6.1.1.4'
H H 0.0000 0.0000 'International Tables Vol C Tables 4.2.6.8 and 6.1.1.4'
N N 0.0311 0.0180 'International Tables Vol C Tables 4.2.6.8 and 6.1.1.4'
O O 0.0492 0.0322 'International Tables Vol C Tables 4.2.6.8 and 6.1.1.4'

loop_
_geom_angle_atom_site_label_1
_geom_angle_atom_site_label_2
_geom_angle_atom_site_label_3
_geom_angle
C1 N4 C5 119.7(2)
N4 C1 N5 116.8(2)
N4 C1 C2 122.5(2)
N5 C1 C2 120.7(2)
C3 C2 C1 117.7(2)
C2 C3 C4 121.9(2)
C3 C4 N2 116.5(2)
C3 C4 C5 117.0(2)
N2 C4 C5 126.4(2)
N3 C5 N4 117.5(2)
N3 C5 C4 121.4(2)
N4 C5 C4 121.1(2)
C11 C6 C7 119.5(3)
C11 C6 N1 116.6(3)
C7 C6 N1 123.9(3)
C8 C7 C6 119.5(4)
C9 C8 C7 120.6(4)
C8 C9 C10 120.3(3)
C11 C10 C9 119.2(4)
C6 C11 C10 120.9(3)
N1 N2 C4 118.0(2)
N2 N1 C6 114.7(2)

loop_
_geom_bond_atom_site_label_1
_geom_bond_atom_site_label_2
_geom_bond_distance
N4 C1 1.338(3)
N4 C5 1.351(3)
C1 N5 1.356(4)
C1 C2 1.406(4)
C2 C3 1.365(4)
C3 C4 1.389(4)
C4 N2 1.393(3)
C4 C5 1.429(3)
C5 N3 1.332(3)
C6 C11 1.377(4)
C6 C7 1.387(4)
C6 N1 1.422(3)
C7 C8 1.380(4)
C8 C9 1.369(6)
C9 C10 1.380(6)
C10 C11 1.379(5)
N2 N1 1.268(3)

loop_
_geom_hbond_atom_site_label_D
_geom_hbond_atom_site_label_H
_geom_hbond_atom_site_label_A
_geom_hbond_distance_DH
_geom_hbond_distance_HA
_geom_hbond_distance_DA
_geom_hbond_angle_DHA
_geom_hbond_site_symmetry_A
N5 H4A O1W 1.01(4) 2.18(4) 3.182(4) 180(4) 4_554
N3 H3B N4 0.89(4) 2.42(4) 3.170(3) 143(3) 4
N5 H4A O1W 1.01(4) 2.18(4) 3.182(4) 180(4) 4_554
N3 H3A N1 0.92(3) 1.94(3) 2.653(3) 133(3) .
O1W H1A N4 0.88(4) 1.95(4) 2.820(3) 177(3) .

loop_
_cod_related_entry_id
_cod_related_entry_database
_cod_related_entry_code
1 ChemSpider 30652448
